data_4348436
loop_
_publ_author_name
'Liu, Dongmei'
'Qiu, Zaozao'
'Xie, Zuowei'

_publ_section_title
;
 Synthesis, structure, and alkyne insertion of a mixed-sandwich
 zirconacarborane alkyl
;
_journal_issue 5
_journal_name_full 'Inorganic Chemistry Frontiers'
_journal_page_first 467
_journal_paper_doi 10.1039/C4QI00244J
_journal_volume 2
_journal_year 2015
_chemical_formula_sum 'C22 H50 B9 N Si3 Zr'
_chemical_formula_weight 601.41
_space_group_IT_number 14
_space_group_name_Hall '-P 2ybc'
_space_group_name_H-M_alt 'P 1 21/c 1'
_symmetry_cell_setting monoclinic
_symmetry_space_group_name_H-M 'P 1 21/c 1'
_atom_sites_solution_hydrogens geom
_atom_sites_solution_primary direct
_atom_sites_solution_secondary difmap
_audit_creation_method SHELXL-97
_audit_update_record
;
2014-12-26 deposited with the CCDC.
2015-03-12 downloaded from the CCDC.
;
_cell_angle_alpha 90.00
_cell_angle_beta 107.929(6)
_cell_angle_gamma 90.00
_cell_formula_units_Z 4
_cell_length_a 11.055(4)
_cell_length_b 30.190(9)
_cell_length_c 10.338(3)
_cell_measurement_reflns_used 974
_cell_measurement_temperature 293(2)
_cell_measurement_theta_max 27.82
_cell_measurement_theta_min 2.36
_cell_volume 3282.8(18)
_computing_cell_refinement 'BRUKER SMART CCD DIFFRACTOMETER'
_computing_data_collection 'BRUKER SMART CCD DIFFRACTOMETER'
_computing_data_reduction 'BRUKER SMART CCD DIFFRACTOMETER'
_computing_molecular_graphics 'SIEMENS SHELXTL'
_computing_publication_material 'SIEMENS SHELXTL'
_computing_structure_refinement 'SHELXL-97 (Sheldrick, 1997)'
_computing_structure_solution 'SHELXS-97 (Sheldrick, 1990)'
_diffrn_ambient_temperature 293(2)
_diffrn_measured_fraction_theta_full 0.991
_diffrn_measured_fraction_theta_max 0.991
_diffrn_measurement_device_type 'BRUKER SMART CCD DIFFRACTOMETER'
_diffrn_measurement_method 'OMEGA SCAN'
_diffrn_radiation_monochromator graphite
_diffrn_radiation_source 'fine-focus sealed tube'
_diffrn_radiation_type MoK\a
_diffrn_radiation_wavelength 0.71073
_diffrn_reflns_av_R_equivalents 0.0480
_diffrn_reflns_av_sigmaI/netI 0.0544
_diffrn_reflns_limit_h_max 14
_diffrn_reflns_limit_h_min -14
_diffrn_reflns_limit_k_max 39
_diffrn_reflns_limit_k_min -39
_diffrn_reflns_limit_l_max 5
_diffrn_reflns_limit_l_min -13
_diffrn_reflns_number 21999
_diffrn_reflns_theta_full 27.99
_diffrn_reflns_theta_max 27.99
_diffrn_reflns_theta_min 1.35
_exptl_absorpt_coefficient_mu 0.459
_exptl_absorpt_correction_T_max 1.0000
_exptl_absorpt_correction_T_min 0.711279
_exptl_absorpt_correction_type multi-scan
_exptl_crystal_colour yellow
_exptl_crystal_density_diffrn 1.217
_exptl_crystal_density_method 'not measured'
_exptl_crystal_description block
_exptl_crystal_F_000 1264
_exptl_crystal_size_max 0.50
_exptl_crystal_size_mid 0.30
_exptl_crystal_size_min 0.20
_refine_diff_density_max 0.845
_refine_diff_density_min -1.214
_refine_diff_density_rms 0.084
_refine_ls_extinction_method none
_refine_ls_goodness_of_fit_ref 1.064
_refine_ls_hydrogen_treatment riding
_refine_ls_matrix_type full
_refine_ls_number_parameters 325
_refine_ls_number_reflns 7855
_refine_ls_number_restraints 0
_refine_ls_restrained_S_all 1.064
_refine_ls_R_factor_all 0.0638
_refine_ls_R_factor_gt 0.0438
_refine_ls_shift/su_max 0.001
_refine_ls_shift/su_mean 0.000
_refine_ls_structure_factor_coef Fsqd
_refine_ls_weighting_details 'calc w=1/[\s^2^(Fo^2^)+(0.0628P)^2^+0.6499P] where P=(Fo^2^+2Fc^2^)/3'
_refine_ls_weighting_scheme calc
_refine_ls_wR_factor_gt 0.1090
_refine_ls_wR_factor_ref 0.1229
_reflns_number_gt 5981
_reflns_number_total 7855
_reflns_threshold_expression >2sigma(I)
_cod_data_source_file c4qi00244j2.cif
_cod_data_source_block 3c
_cod_depositor_comments
;
The following automatic conversions were performed:

data item '_symmetry_cell_setting' value 'Monoclinic' was changed to
'monoclinic' in accordance with the
/home/saulius/struct/COD-crude-data/automatic-downloads/DataCite-retrospective/RSC/depositions/lib/dictionaries/cif_core.dic
dictionary named 'cif_core.dic' version 2.4.2 last updated on
2011-04-26.

Automatic conversion script
Id: cif_fix_values 6909 2019-04-08 15:41:33Z antanas 
;
_cod_original_sg_symbol_H-M P2(1)/c
_cod_database_code 4348436

loop_
_symmetry_equiv_pos_as_xyz
'x, y, z'
'-x, y+1/2, -z+1/2'
'-x, -y, -z'
'x, -y-1/2, z-1/2'

loop_
_atom_site_label
_atom_site_type_symbol
_atom_site_fract_x
_atom_site_fract_y
_atom_site_fract_z
_atom_site_U_iso_or_equiv
_atom_site_adp_type
_atom_site_occupancy
_atom_site_symmetry_multiplicity
_atom_site_calc_flag
_atom_site_refinement_flags
Zr1 Zr 0.77944(2) 0.119540(7) 0.86695(2) 0.02594(9) Uani 1 1 d .
N1 N 0.7019(2) 0.13329(7) 1.0538(2) 0.0341(5) Uani 1 1 d .
Si1 Si 1.03590(9) 0.07418(3) 0.68461(9) 0.0474(2) Uani 1 1 d .
Si2 Si 1.09857(8) 0.18632(3) 1.13662(10) 0.0509(2) Uani 1 1 d .
Si3 Si 0.64238(8) 0.00088(3) 0.80084(9) 0.0405(2) Uani 1 1 d .
C1 C 0.5864(2) 0.17365(8) 0.7794(3) 0.0315(5) Uani 1 1 d .
C2 C 0.5532(3) 0.12725(8) 0.7034(3) 0.0344(6) Uani 1 1 d .
H2 H 0.5064 0.1017 0.7470 0.041 Uiso 1 1 calc R
C11 C 0.5429(3) 0.18375(9) 0.9032(3) 0.0401(6) Uani 1 1 d .
H11A H 0.5881 0.2096 0.9494 0.048 Uiso 1 1 calc R
H11B H 0.4529 0.1909 0.8724 0.048 Uiso 1 1 calc R
C12 C 0.5647(3) 0.14586(10) 1.0027(3) 0.0400(6) Uani 1 1 d .
H12A H 0.5359 0.1543 1.0789 0.048 Uiso 1 1 calc R
H12B H 0.5151 0.1205 0.9587 0.048 Uiso 1 1 calc R
C13 C 0.7712(3) 0.16784(10) 1.1511(3) 0.0455(7) Uani 1 1 d .
H13A H 0.7330 0.1710 1.2224 0.068 Uiso 1 1 calc R
H13B H 0.7667 0.1955 1.1042 0.068 Uiso 1 1 calc R
H13C H 0.8585 0.1593 1.1896 0.068 Uiso 1 1 calc R
C14 C 0.7086(3) 0.08999(10) 1.1271(3) 0.0419(7) Uani 1 1 d .
H14A H 0.6492 0.0903 1.1792 0.050 Uiso 1 1 calc R
H14B H 0.7935 0.0860 1.1899 0.050 Uiso 1 1 calc R
C15 C 0.6772(3) 0.05217(9) 1.0277(3) 0.0404(7) Uani 1 1 d .
H15A H 0.6453 0.0263 1.0538 0.049 Uiso 1 1 calc R
C16 C 0.6922(2) 0.05317(9) 0.9038(3) 0.0348(6) Uani 1 1 d .
C17 C 0.7522(3) -0.01486(11) 0.7024(4) 0.0570(9) Uani 1 1 d .
H17A H 0.8369 -0.0181 0.7634 0.085 Uiso 1 1 calc R
H17B H 0.7512 0.0078 0.6370 0.085 Uiso 1 1 calc R
H17C H 0.7248 -0.0424 0.6560 0.085 Uiso 1 1 calc R
C18 C 0.6429(3) -0.04820(10) 0.9134(4) 0.0602(9) Uani 1 1 d .
H18A H 0.7266 -0.0521 0.9761 0.090 Uiso 1 1 calc R
H18B H 0.6187 -0.0743 0.8584 0.090 Uiso 1 1 calc R
H18C H 0.5837 -0.0432 0.9629 0.090 Uiso 1 1 calc R
C19 C 0.4775(3) 0.00724(12) 0.6816(4) 0.0572(9) Uani 1 1 d .
H19A H 0.4527 -0.0195 0.6300 0.086 Uiso 1 1 calc R
H19B H 0.4752 0.0315 0.6209 0.086 Uiso 1 1 calc R
H19C H 0.4199 0.0130 0.7327 0.086 Uiso 1 1 calc R
C21 C 0.9821(3) 0.09692(10) 1.0557(3) 0.0389(6) Uani 1 1 d .
H21A H 0.9854 0.0870 1.1470 0.047 Uiso 1 1 calc R
C22 C 0.9690(2) 0.06895(9) 0.9426(3) 0.0366(6) Uani 1 1 d .
H22A H 0.9647 0.0365 0.9447 0.044 Uiso 1 1 calc R
C23 C 0.9847(2) 0.09413(9) 0.8329(3) 0.0341(6) Uani 1 1 d .
C24 C 1.0074(2) 0.13841(9) 0.8840(3) 0.0327(6) Uani 1 1 d .
H24A H 1.0319 0.1629 0.8351 0.039 Uiso 1 1 calc R
C25 C 1.0085(2) 0.14078(9) 1.0209(3) 0.0351(6) Uani 1 1 d .
C26 C 1.1750(5) 0.10930(17) 0.6877(6) 0.0952(17) Uani 1 1 d .
H26A H 1.2060 0.1010 0.6139 0.143 Uiso 1 1 calc R
H26B H 1.2410 0.1051 0.7723 0.143 Uiso 1 1 calc R
H26C H 1.1498 0.1399 0.6783 0.143 Uiso 1 1 calc R
C27 C 1.0923(4) 0.01639(13) 0.7235(5) 0.0761(12) Uani 1 1 d .
H27A H 1.1188 0.0049 0.6499 0.114 Uiso 1 1 calc R
H27B H 1.0246 -0.0015 0.7349 0.114 Uiso 1 1 calc R
H27C H 1.1628 0.0159 0.8057 0.114 Uiso 1 1 calc R
C28 C 0.9209(4) 0.07639(15) 0.5105(4) 0.0767(12) Uani 1 1 d .
H28A H 0.9606 0.0652 0.4466 0.115 Uiso 1 1 calc R
H28B H 0.8948 0.1065 0.4881 0.115 Uiso 1 1 calc R
H28C H 0.8480 0.0586 0.5070 0.115 Uiso 1 1 calc R
C29 C 1.0232(4) 0.24160(13) 1.1006(6) 0.0994(18) Uani 1 1 d .
H29A H 1.0111 0.2492 1.0073 0.149 Uiso 1 1 calc R
H29B H 1.0771 0.2632 1.1587 0.149 Uiso 1 1 calc R
H29C H 0.9424 0.2410 1.1171 0.149 Uiso 1 1 calc R
C30 C 1.1260(4) 0.16941(19) 1.3179(4) 0.0983(17) Uani 1 1 d .
H30A H 1.1659 0.1408 1.3331 0.147 Uiso 1 1 calc R
H30B H 1.0461 0.1680 1.3362 0.147 Uiso 1 1 calc R
H30C H 1.1801 0.1907 1.3772 0.147 Uiso 1 1 calc R
C31 C 1.2541(4) 0.18793(18) 1.1024(5) 0.0957(17) Uani 1 1 d .
H31A H 1.2944 0.1595 1.1219 0.144 Uiso 1 1 calc R
H31B H 1.3075 0.2100 1.1591 0.144 Uiso 1 1 calc R
H31C H 1.2407 0.1952 1.0086 0.144 Uiso 1 1 calc R
B3 B 0.6559(3) 0.11343(10) 0.6221(3) 0.0355(7) Uani 1 1 d .
H3 H 0.6806 0.0791 0.6053 0.043 Uiso 1 1 calc R
B4 B 0.7639(3) 0.15826(10) 0.6439(3) 0.0341(7) Uani 1 1 d .
H4 H 0.8613 0.1562 0.6379 0.041 Uiso 1 1 calc R
B5 B 0.7171(3) 0.19452(9) 0.7537(3) 0.0320(6) Uani 1 1 d .
H5 H 0.7839 0.2160 0.8283 0.038 Uiso 1 1 calc R
B6 B 0.4563(3) 0.17155(12) 0.6333(4) 0.0438(8) Uani 1 1 d .
H6 H 0.3566 0.1759 0.6300 0.053 Uiso 1 1 calc R
B7 B 0.5018(3) 0.13233(12) 0.5297(4) 0.0461(9) Uani 1 1 d .
H7 H 0.4314 0.1108 0.4590 0.055 Uiso 1 1 calc R
B8 B 0.6353(4) 0.15346(12) 0.4914(3) 0.0441(8) Uani 1 1 d .
H8 H 0.6516 0.1460 0.3939 0.053 Uiso 1 1 calc R
B9 B 0.6746(3) 0.20585(11) 0.5754(4) 0.0420(8) Uani 1 1 d .
H9 H 0.7167 0.2332 0.5336 0.050 Uiso 1 1 calc R
B10 B 0.5647(3) 0.21618(11) 0.6634(4) 0.0404(8) Uani 1 1 d .
H10 H 0.5359 0.2501 0.6799 0.048 Uiso 1 1 calc R
B11 B 0.5129(3) 0.18994(12) 0.5014(4) 0.0487(9) Uani 1 1 d .
H11 H 0.4503 0.2065 0.4107 0.058 Uiso 1 1 calc R

loop_
_atom_site_aniso_label
_atom_site_aniso_U_11
_atom_site_aniso_U_22
_atom_site_aniso_U_33
_atom_site_aniso_U_23
_atom_site_aniso_U_13
_atom_site_aniso_U_12
Zr1 0.02467(13) 0.02840(13) 0.02319(13) 0.00230(9) 0.00507(9) -0.00123(9)
N1 0.0346(12) 0.0389(11) 0.0300(12) 0.0010(9) 0.0119(10) -0.0007(9)
Si1 0.0461(5) 0.0547(5) 0.0457(5) -0.0127(4) 0.0207(4) -0.0012(4)
Si2 0.0353(5) 0.0632(6) 0.0477(5) -0.0213(4) 0.0031(4) -0.0093(4)
Si3 0.0360(4) 0.0340(4) 0.0480(5) 0.0011(3) 0.0075(4) -0.0069(3)
C1 0.0279(13) 0.0294(12) 0.0341(14) 0.0025(10) 0.0048(11) -0.0016(10)
C2 0.0328(14) 0.0322(13) 0.0333(14) 0.0031(10) 0.0032(11) -0.0075(10)
C11 0.0317(14) 0.0405(15) 0.0495(17) -0.0018(13) 0.0143(13) 0.0053(11)
C12 0.0333(15) 0.0492(16) 0.0435(16) -0.0003(13) 0.0206(13) 0.0008(12)
C13 0.0475(17) 0.0532(18) 0.0373(16) -0.0117(14) 0.0153(14) -0.0071(14)
C14 0.0456(17) 0.0511(17) 0.0314(15) 0.0101(12) 0.0154(13) -0.0012(13)
C15 0.0400(15) 0.0359(14) 0.0464(17) 0.0109(12) 0.0150(13) -0.0039(12)
C16 0.0292(13) 0.0363(14) 0.0357(14) 0.0063(11) 0.0051(11) -0.0007(11)
C17 0.055(2) 0.0467(18) 0.069(2) -0.0120(17) 0.0182(18) -0.0010(15)
C18 0.060(2) 0.0425(17) 0.075(2) 0.0079(17) 0.0150(19) -0.0101(15)
C19 0.0444(19) 0.059(2) 0.059(2) -0.0035(17) 0.0031(16) -0.0123(15)
C21 0.0318(14) 0.0503(16) 0.0306(14) 0.0076(12) 0.0037(11) 0.0050(12)
C22 0.0287(13) 0.0373(14) 0.0403(15) 0.0042(12) 0.0059(11) 0.0077(11)
C23 0.0285(13) 0.0378(14) 0.0349(14) -0.0036(11) 0.0079(11) 0.0019(11)
C24 0.0258(12) 0.0367(13) 0.0346(14) -0.0013(11) 0.0077(11) -0.0023(10)
C25 0.0279(13) 0.0427(15) 0.0309(14) -0.0039(11) 0.0033(11) 0.0012(11)
C26 0.090(3) 0.110(4) 0.114(4) -0.031(3) 0.072(3) -0.037(3)
C27 0.065(3) 0.070(2) 0.092(3) -0.022(2) 0.023(2) 0.017(2)
C28 0.090(3) 0.098(3) 0.042(2) -0.021(2) 0.020(2) 0.017(2)
C29 0.068(3) 0.057(2) 0.155(5) -0.025(3) 0.006(3) -0.011(2)
C30 0.076(3) 0.156(5) 0.044(2) -0.025(3) -0.009(2) -0.020(3)
C31 0.047(2) 0.133(4) 0.105(4) -0.050(3) 0.020(2) -0.035(3)
B3 0.0410(18) 0.0349(15) 0.0278(15) 0.0003(12) 0.0063(13) -0.0043(13)
B4 0.0362(16) 0.0350(15) 0.0302(15) 0.0063(12) 0.0087(13) -0.0009(12)
B5 0.0275(14) 0.0284(13) 0.0366(16) 0.0037(12) 0.0049(12) -0.0034(11)
B6 0.0286(16) 0.0458(18) 0.047(2) 0.0126(15) -0.0029(14) -0.0009(13)
B7 0.0440(19) 0.0507(19) 0.0318(17) 0.0037(15) -0.0058(15) -0.0106(15)
B8 0.051(2) 0.0522(19) 0.0240(15) 0.0091(14) 0.0045(14) -0.0063(16)
B9 0.0398(18) 0.0407(17) 0.0392(18) 0.0135(14) 0.0029(14) -0.0037(14)
B10 0.0328(16) 0.0345(16) 0.0481(19) 0.0109(14) 0.0042(14) -0.0005(13)
B11 0.0394(19) 0.055(2) 0.0389(19) 0.0183(16) -0.0072(15) -0.0049(15)

loop_
_atom_type_symbol
_atom_type_description
_atom_type_scat_dispersion_real
_atom_type_scat_dispersion_imag
_atom_type_scat_source
C C 0.0033 0.0016 'International Tables Vol C Tables 4.2.6.8 and 6.1.1.4'
H H 0.0000 0.0000 'International Tables Vol C Tables 4.2.6.8 and 6.1.1.4'
B B 0.0013 0.0007 'International Tables Vol C Tables 4.2.6.8 and 6.1.1.4'
N N 0.0061 0.0033 'International Tables Vol C Tables 4.2.6.8 and 6.1.1.4'
Si Si 0.0817 0.0704 'International Tables Vol C Tables 4.2.6.8 and 6.1.1.4'
Zr Zr -2.9673 0.5597 'International Tables Vol C Tables 4.2.6.8 and 6.1.1.4'

loop_
_geom_angle_atom_site_label_1
_geom_angle_atom_site_label_2
_geom_angle_atom_site_label_3
_geom_angle
C16 Zr1 N1 75.16(9)
C16 Zr1 B3 88.70(10)
N1 Zr1 B3 128.15(10)
C16 Zr1 C22 76.81(9)
N1 Zr1 C22 109.12(9)
B3 Zr1 C22 114.55(10)
C16 Zr1 C23 101.47(9)
N1 Zr1 C23 137.01(8)
B3 Zr1 C23 94.08(10)
C22 Zr1 C23 32.75(9)
C16 Zr1 C24 129.86(9)
N1 Zr1 C24 120.19(8)
B3 Zr1 C24 108.07(10)
C22 Zr1 C24 53.12(9)
C23 Zr1 C24 32.88(9)
C16 Zr1 B4 129.37(10)
N1 Zr1 B4 135.67(9)
B3 Zr1 B4 41.26(10)
C22 Zr1 B4 112.23(10)
C23 Zr1 B4 79.97(10)
C24 Zr1 B4 75.42(10)
C16 Zr1 B5 141.40(9)
N1 Zr1 B5 95.98(9)
B3 Zr1 B5 67.13(10)
C22 Zr1 B5 139.90(10)
C23 Zr1 B5 109.53(10)
C24 Zr1 B5 87.40(9)
B4 Zr1 B5 40.59(10)
C16 Zr1 C2 79.34(9)
N1 Zr1 C2 89.86(9)
B3 Zr1 C2 38.38(11)
C22 Zr1 C2 144.19(9)
C23 Zr1 C2 132.33(9)
C24 Zr1 C2 140.60(9)
B4 Zr1 C2 65.18(10)
B5 Zr1 C2 62.90(9)
C16 Zr1 C21 87.41(9)
N1 Zr1 C21 82.96(9)
B3 Zr1 C21 146.20(11)
C22 Zr1 C21 32.26(9)
C23 Zr1 C21 54.07(9)
C24 Zr1 C21 52.51(9)
B4 Zr1 C21 127.62(10)
B5 Zr1 C21 129.43(9)
C2 Zr1 C21 166.20(9)
C16 Zr1 C1 105.16(9)
N1 Zr1 C1 73.31(8)
B3 Zr1 C1 63.91(10)
C22 Zr1 C1 177.30(9)
C23 Zr1 C1 144.55(9)
C24 Zr1 C1 124.79(8)
B4 Zr1 C1 65.11(10)
B5 Zr1 C1 37.74(9)
C2 Zr1 C1 35.79(8)
C21 Zr1 C1 148.86(9)
C16 Zr1 C25 119.15(9)
N1 Zr1 C25 89.23(9)
B3 Zr1 C25 139.59(10)
C22 Zr1 C25 53.36(9)
C23 Zr1 C25 54.30(9)
C24 Zr1 C25 31.74(9)
B4 Zr1 C25 102.76(10)
B5 Zr1 C25 97.80(9)
C2 Zr1 C25 160.47(9)
C21 Zr1 C25 31.86(9)
C1 Zr1 C25 126.12(8)
C13 N1 C12 108.4(2)
C13 N1 C14 109.5(2)
C12 N1 C14 106.7(2)
C13 N1 Zr1 115.65(17)
C12 N1 Zr1 109.73(16)
C14 N1 Zr1 106.47(16)
C27 Si1 C28 109.1(2)
C27 Si1 C26 108.1(2)
C28 Si1 C26 108.2(2)
C27 Si1 C23 106.80(17)
C28 Si1 C23 119.22(16)
C26 Si1 C23 104.91(17)
C29 Si2 C31 108.9(2)
C29 Si2 C30 111.8(3)
C31 Si2 C30 108.8(2)
C29 Si2 C25 114.28(17)
C31 Si2 C25 103.65(17)
C30 Si2 C25 109.03(19)
C19 Si3 C17 109.37(18)
C19 Si3 C18 107.78(16)
C17 Si3 C18 104.91(17)
C19 Si3 C16 109.98(14)
C17 Si3 C16 113.18(14)
C18 Si3 C16 111.38(15)
C11 C1 C2 120.2(2)
C11 C1 B5 124.6(2)
C2 C1 B5 109.4(2)
C11 C1 B10 114.9(2)
C2 C1 B10 110.5(2)
B5 C1 B10 63.29(17)
C11 C1 B6 110.2(2)
C2 C1 B6 62.31(18)
B5 C1 B6 113.6(2)
B10 C1 B6 61.41(17)
C11 C1 Zr1 105.54(16)
C2 C1 Zr1 70.21(13)
B5 C1 Zr1 68.74(13)
B10 C1 Zr1 129.06(18)
B6 C1 Zr1 130.29(18)
C1 C2 B3 112.4(2)
C1 C2 B7 112.9(2)
B3 C2 B7 63.3(2)
C1 C2 B6 62.95(17)
B3 C2 B6 114.5(2)
B7 C2 B6 61.9(2)
C1 C2 Zr1 74.00(13)
B3 C2 Zr1 68.29(14)
B7 C2 Zr1 129.8(2)
B6 C2 Zr1 134.48(17)
C12 C11 C1 113.2(2)
N1 C12 C11 111.5(2)
N1 C14 C15 110.6(2)
C16 C15 C14 124.4(3)
C15 C16 Si3 114.8(2)
C15 C16 Zr1 111.0(2)
Si3 C16 Zr1 134.21(15)
C22 C21 C25 108.8(2)
C22 C21 Zr1 71.76(15)
C25 C21 Zr1 76.08(15)
C21 C22 C23 109.5(2)
C21 C22 Zr1 75.99(15)
C23 C22 Zr1 73.82(15)
C22 C23 C24 104.8(2)
C22 C23 Si1 128.2(2)
C24 C23 Si1 122.4(2)
C22 C23 Zr1 73.43(15)
C24 C23 Zr1 74.17(15)
Si1 C23 Zr1 135.90(13)
C25 C24 C23 111.3(2)
C25 C24 Zr1 77.47(16)
C23 C24 Zr1 72.95(15)
C24 C25 C21 105.5(2)
C24 C25 Si2 120.7(2)
C21 C25 Si2 128.6(2)
C24 C25 Zr1 70.79(15)
C21 C25 Zr1 72.06(15)
Si2 C25 Zr1 141.57(14)
C2 B3 B7 59.86(19)
C2 B3 B4 106.4(2)
B7 B3 B4 108.7(2)
C2 B3 B8 105.5(2)
B7 B3 B8 59.6(2)
B4 B3 B8 60.02(18)
C2 B3 Zr1 73.33(15)
B7 B3 Zr1 131.4(2)
B4 B3 Zr1 71.13(14)
B8 B3 Zr1 128.80(19)
B9 B4 B5 60.96(19)
B9 B4 B3 107.4(2)
B5 B4 B3 103.7(2)
B9 B4 B8 60.89(19)
B5 B4 B8 108.0(2)
B3 B4 B8 60.06(18)
B9 B4 Zr1 127.7(2)
B5 B4 Zr1 69.73(14)
B3 B4 Zr1 67.62(14)
B8 B4 Zr1 125.49(19)
C1 B5 B4 107.9(2)
C1 B5 B10 59.76(17)
B4 B5 B10 107.9(2)
C1 B5 B9 105.7(2)
B4 B5 B9 59.48(18)
B10 B5 B9 58.92(19)
C1 B5 Zr1 73.52(13)
B4 B5 Zr1 69.68(13)
B10 B5 Zr1 130.28(17)
B9 B5 Zr1 126.31(19)
C2 B6 C1 54.74(15)
C2 B6 B11 104.3(3)
C1 B6 B11 105.4(2)
C2 B6 B10 102.5(2)
C1 B6 B10 58.87(17)
B11 B6 B10 60.7(2)
C2 B6 B7 58.73(19)
C1 B6 B7 103.7(2)
B11 B6 B7 60.4(2)
B10 B6 B7 108.3(3)
C2 B7 B8 103.7(2)
C2 B7 B6 59.39(19)
B8 B7 B6 107.9(2)
C2 B7 B3 56.85(18)
B8 B7 B3 60.30(19)
B6 B7 B3 107.1(2)
C2 B7 B11 104.0(2)
B8 B7 B11 60.2(2)
B6 B7 B11 59.4(2)
B3 B7 B11 107.5(2)
B7 B8 B11 60.3(2)
B7 B8 B4 109.1(2)
B11 B8 B4 108.3(2)
B7 B8 B3 60.13(19)
B11 B8 B3 107.4(3)
B4 B8 B3 59.92(17)
B7 B8 B9 107.8(3)
B11 B8 B9 59.9(2)
B4 B8 B9 59.25(18)
B3 B8 B9 106.0(2)
B10 B9 B4 109.1(2)
B10 B9 B11 60.5(2)
B4 B9 B11 108.5(2)
B10 B9 B5 60.29(19)
B4 B9 B5 59.56(17)
B11 B9 B5 107.6(2)
B10 B9 B8 107.8(2)
B4 B9 B8 59.86(19)
B11 B9 B8 59.5(2)
B5 B9 B8 106.2(2)
C1 B10 B9 104.9(2)
C1 B10 B6 59.72(17)
B9 B10 B6 108.3(3)
C1 B10 B5 56.96(16)
B9 B10 B5 60.80(18)
B6 B10 B5 107.1(2)
C1 B10 B11 105.0(2)
B9 B10 B11 60.4(2)
B6 B10 B11 59.4(2)
B5 B10 B11 107.9(2)
B6 B11 B8 108.1(2)
B6 B11 B7 60.2(2)
B8 B11 B7 59.6(2)
B6 B11 B9 107.6(2)
B8 B11 B9 60.6(2)
B7 B11 B9 107.8(2)
B6 B11 B10 59.9(2)
B8 B11 B10 107.6(2)
B7 B11 B10 107.4(2)
B9 B11 B10 59.1(2)

loop_
_geom_bond_atom_site_label_1
_geom_bond_atom_site_label_2
_geom_bond_distance
Zr1 C16 2.306(3)
Zr1 N1 2.379(2)
Zr1 B3 2.485(3)
Zr1 C22 2.515(3)
Zr1 C23 2.520(3)
Zr1 C24 2.536(3)
Zr1 B4 2.543(3)
Zr1 B5 2.544(3)
Zr1 C2 2.563(3)
Zr1 C21 2.570(3)
Zr1 C1 2.618(3)
Zr1 C25 2.622(3)
N1 C13 1.487(4)
N1 C12 1.494(4)
N1 C14 1.501(4)
Si1 C27 1.855(4)
Si1 C28 1.857(4)
Si1 C26 1.860(4)
Si1 C23 1.889(3)
Si2 C29 1.851(4)
Si2 C31 1.860(4)
Si2 C30 1.875(4)
Si2 C25 1.892(3)
Si3 C19 1.870(3)
Si3 C17 1.870(4)
Si3 C18 1.883(3)
Si3 C16 1.889(3)
C1 C11 1.530(4)
C1 C2 1.593(4)
C1 B5 1.671(4)
C1 B10 1.722(4)
C1 B6 1.737(4)
C2 B3 1.661(5)
C2 B7 1.715(4)
C2 B6 1.727(4)
C11 C12 1.508(4)
C14 C15 1.503(4)
C15 C16 1.341(4)
C21 C22 1.414(4)
C21 C25 1.426(4)
C22 C23 1.420(4)
C23 C24 1.431(4)
C24 C25 1.413(4)
B3 B7 1.772(5)
B3 B4 1.772(4)
B3 B8 1.775(4)
B4 B9 1.763(4)
B4 B5 1.765(5)
B4 B8 1.774(4)
B5 B10 1.781(4)
B5 B9 1.790(5)
B6 B11 1.756(5)
B6 B10 1.766(5)
B6 B7 1.770(6)
B7 B8 1.762(5)
B7 B11 1.774(5)
B8 B11 1.772(6)
B8 B9 1.792(5)
B9 B10 1.756(5)
B9 B11 1.780(5)
B10 B11 1.781(5)
